data_8103789
loop_
_publ_author_name
'Ivashkevich, L.S.'
'Lesnikovich, A.I.'
'Lyakhov, A.S.'
'Selevich, A.F.'

_publ_section_title
;
 Ab initio structure determination of In2 H2 (P2 O7) (P4 O12) from X-ray
 powder diffraction data
;
_journal_name_full 'Zeitschrift fuer Kristallographie (149,1979-)'
_journal_page_first 32
_journal_page_last 36
_journal_volume 218
_journal_year 2003
_chemical_formula_sum 'H2 In2 O19 P6'
_chemical_name_systematic 'In2 H2 (P2 O7) (P4 O12)'
_space_group_IT_number 59
_symmetry_space_group_name_Hall '-P 2ab 2a'
_symmetry_space_group_name_H-M 'P m m n :2'
_cell_angle_alpha 90
_cell_angle_beta 90
_cell_angle_gamma 90
_cell_formula_units_Z 2
_cell_length_a 12.9398
_cell_length_b 11.3725
_cell_length_c 5.0385
_cell_volume 741.455
_citation_journal_id_ASTM ZEKRDZ
_cod_data_source_file Ivashkevich_ZEKRDZ_2003_1119.cif
_cod_data_source_block H2In2O19P6
_cod_database_code 8103789

loop_
_symmetry_equiv_pos_as_xyz
x,y,z
-x+1/2,-y+1/2,z
x+1/2,-y,-z
-x,y+1/2,-z
-x,-y,-z
x-1/2,y-1/2,-z
-x-1/2,y,z
x,-y-1/2,z

loop_
_atom_site_label
_atom_site_type_symbol
_atom_site_fract_x
_atom_site_fract_y
_atom_site_fract_z
_atom_site_occupancy
_atom_site_U_iso_or_equiv
In1 In+3 0.5 0 0 1 0.0
O3 O-2 0.25 0.897 0.369 1 0.0
O2 O-2 0.4374 0.881 0.279 1 0.0
P2 P+5 0.3641 0.8788 0.506 1 0.0
O1 O-2 0.3684 0.75 0.644 1 0.0
O5 O-2 0.3613 0.25 0.72 1 0.0
O6 O-2 0.415 0.1444 0.182 1 0.0
O4 O-2 0.3809 -0.035 0.713 1 0.0
O7 O-2 0.25 0.25 0.168 1 0.0
P1 P+5 0.3672 0.25 0.056 1 0.0
